data_7057375
loop_
_publ_author_name
'Kobra, Khadijatul'
'O&#x2019;Donnell, Shaun'
'Ferrari, Andrew'
'McMillen, Colin D.'
'Pennington, William T.'

_publ_section_title
;
 Halogen bonding and triiodide asymmetry in cocrystals of
 triphenylmethylphosphonium triiodide with organoiodines
;
_journal_issue 13
_journal_name_full 'New Journal of Chemistry'
_journal_page_first 10518
_journal_paper_doi 10.1039/C8NJ01373J
_journal_volume 42
_journal_year 2018
_chemical_formula_sum 'C25 H18 F4 I5 P'
_chemical_formula_weight 1059.86
_space_group_crystal_system triclinic
_space_group_IT_number 2
_space_group_name_Hall '-P 1'
_space_group_name_H-M_alt 'P -1'
_symmetry_space_group_name_Hall '-P 1'
_symmetry_space_group_name_H-M 'P -1'
_atom_sites_solution_hydrogens geom
_atom_sites_solution_primary dual
_atom_sites_solution_secondary difmap
_audit_creation_method SHELXL-2014/7
_audit_update_record
;
2018-03-19 deposited with the CCDC.
2018-04-27 downloaded from the CCDC.
;
_cell_angle_alpha 112.483(3)
_cell_angle_beta 97.094(4)
_cell_angle_gamma 97.777(3)
_cell_formula_units_Z 2
_cell_length_a 11.4326(12)
_cell_length_b 11.7996(12)
_cell_length_c 12.7273(13)
_cell_measurement_reflns_used 9854
_cell_measurement_temperature 100(2)
_cell_measurement_theta_max 30.54
_cell_measurement_theta_min 2.74
_cell_volume 1542.8(3)
_computing_cell_refinement 'Bruker SAINT'
_computing_data_collection 'Bruker APEX3'
_computing_data_reduction 'Bruker SAINT'
_computing_molecular_graphics 'Bruker SHELXTL'
_computing_publication_material 'Bruker SHELXTL'
_computing_structure_refinement 'SHELXL-2014 (Sheldrick 2014)'
_computing_structure_solution 'SHELXT-2014 (Sheldrick 2014)'
_diffrn_ambient_temperature 100(2)
_diffrn_measured_fraction_theta_full 0.997
_diffrn_measured_fraction_theta_max 0.998
_diffrn_measurement_device_type 'Bruker D8 Venture Photon 100'
_diffrn_measurement_method '\f and \w scans'
_diffrn_radiation_type MoK\a
_diffrn_radiation_wavelength 0.71073
_diffrn_reflns_av_R_equivalents 0.0378
_diffrn_reflns_av_unetI/netI 0.0164
_diffrn_reflns_Laue_measured_fraction_full 0.997
_diffrn_reflns_Laue_measured_fraction_max 0.998
_diffrn_reflns_limit_h_max 14
_diffrn_reflns_limit_h_min -14
_diffrn_reflns_limit_k_max 15
_diffrn_reflns_limit_k_min -15
_diffrn_reflns_limit_l_max 16
_diffrn_reflns_limit_l_min -16
_diffrn_reflns_number 70867
_diffrn_reflns_point_group_measured_fraction_full 0.997
_diffrn_reflns_point_group_measured_fraction_max 0.998
_diffrn_reflns_theta_full 25.242
_diffrn_reflns_theta_max 26.997
_diffrn_reflns_theta_min 2.004
_diffrn_source 'Incoatec I\mS'
_exptl_absorpt_coefficient_mu 5.129
_exptl_absorpt_correction_T_max 1.0000
_exptl_absorpt_correction_T_min 0.8492
_exptl_absorpt_correction_type multi-scan
_exptl_absorpt_process_details 'SADABS, Bruker'
_exptl_crystal_colour red
_exptl_crystal_density_diffrn 2.282
_exptl_crystal_description block
_exptl_crystal_F_000 968
_exptl_crystal_size_max 0.199
_exptl_crystal_size_mid 0.139
_exptl_crystal_size_min 0.065
_refine_diff_density_max 0.505
_refine_diff_density_min -1.114
_refine_diff_density_rms 0.141
_refine_ls_extinction_method none
_refine_ls_goodness_of_fit_ref 1.170
_refine_ls_hydrogen_treatment constr
_refine_ls_matrix_type full
_refine_ls_number_parameters 316
_refine_ls_number_reflns 6719
_refine_ls_number_restraints 0
_refine_ls_restrained_S_all 1.170
_refine_ls_R_factor_all 0.0217
_refine_ls_R_factor_gt 0.0189
_refine_ls_shift/su_max 0.004
_refine_ls_shift/su_mean 0.000
_refine_ls_structure_factor_coef Fsqd
_refine_ls_weighting_details 'w=1/[\s^2^(Fo^2^)+(0.0208P)^2^+0.8442P] where P=(Fo^2^+2Fc^2^)/3'
_refine_ls_weighting_scheme calc
_refine_ls_wR_factor_gt 0.0446
_refine_ls_wR_factor_ref 0.0456
_reflns_Friedel_coverage 0.000
_reflns_number_gt 6194
_reflns_number_total 6719
_reflns_threshold_expression 'I > 2\s(I)'
_cod_data_source_file c8nj01373j2.cif
_cod_data_source_block d8-1412_a
_cod_depositor_comments 'Adding full bibliography for 7057373--7057377.cif.'
_cod_database_code 7057375
_shelx_shelxl_version_number 2014/7
_shelx_space_group_comment
;
The symmetry employed for this shelxl refinement is uniquely defined
by the following loop, which should always be used as a source of
symmetry information in preference to the above space-group names.
They are only intended as comments.
;
_shelx_estimated_absorpt_t_min 0.428
_shelx_estimated_absorpt_t_max 0.732

loop_
_space_group_symop_operation_xyz
'x, y, z'
'-x, -y, -z'

loop_
_atom_site_label
_atom_site_type_symbol
_atom_site_fract_x
_atom_site_fract_y
_atom_site_fract_z
_atom_site_U_iso_or_equiv
_atom_site_adp_type
_atom_site_occupancy
_atom_site_site_symmetry_order
_atom_site_calc_flag
_atom_site_refinement_flags_posn
_atom_site_refinement_flags_adp
I1 I 1.26505(2) 0.78556(2) 1.04563(2) 0.02543(4) Uani 1 1 d . .
I2 I 1.31767(2) 0.75283(2) 1.25793(2) 0.03537(5) Uani 1 1 d . .
I3 I 1.22807(2) 0.81126(2) 0.82308(2) 0.03608(5) Uani 1 1 d . .
I4 I 1.03960(2) 0.51815(2) 0.67217(2) 0.02796(5) Uani 1 1 d . .
I5 I 0.60214(2) -0.02253(2) 0.35360(2) 0.02923(5) Uani 1 1 d . .
P1 P 0.34790(5) 0.25684(6) 0.11171(5) 0.02180(12) Uani 1 1 d . .
F1 F 1.04891(13) 0.22575(14) 0.58118(14) 0.0340(3) Uani 1 1 d . .
F2 F 0.88389(14) 0.01918(13) 0.45248(14) 0.0350(3) Uani 1 1 d . .
F3 F 0.59888(13) 0.26800(15) 0.43165(15) 0.0404(4) Uani 1 1 d . .
F4 F 0.76488(14) 0.47369(14) 0.55494(15) 0.0403(4) Uani 1 1 d . .
C1 C 0.4567(2) 0.3992(2) 0.1915(2) 0.0248(5) Uani 1 1 d . .
C2 C 0.4685(3) 0.4625(2) 0.3108(2) 0.0335(6) Uani 1 1 d . .
H2A H 0.4161 0.4326 0.3509 0.040 Uiso 1 1 calc R U
C3 C 0.5567(3) 0.5692(3) 0.3708(3) 0.0415(7) Uani 1 1 d . .
H3A H 0.5645 0.6125 0.4523 0.050 Uiso 1 1 calc R U
C4 C 0.6329(2) 0.6127(3) 0.3131(3) 0.0421(7) Uani 1 1 d . .
H4A H 0.6940 0.6853 0.3550 0.051 Uiso 1 1 calc R U
C5 C 0.6211(3) 0.5515(3) 0.1946(3) 0.0450(7) Uani 1 1 d . .
H5A H 0.6734 0.5826 0.1550 0.054 Uiso 1 1 calc R U
C6 C 0.5330(2) 0.4445(3) 0.1332(3) 0.0366(6) Uani 1 1 d . .
H6A H 0.5248 0.4023 0.0517 0.044 Uiso 1 1 calc R U
C7 C 0.2345(2) 0.2803(2) 0.0164(2) 0.0237(5) Uani 1 1 d . .
C8 C 0.2134(2) 0.3991(2) 0.0379(2) 0.0314(6) Uani 1 1 d . .
H8A H 0.2610 0.4694 0.1023 0.038 Uiso 1 1 calc R U
C9 C 0.1222(2) 0.4155(3) -0.0349(3) 0.0363(6) Uani 1 1 d . .
H9A H 0.1080 0.4972 -0.0202 0.044 Uiso 1 1 calc R U
C10 C 0.0530(2) 0.3150(3) -0.1275(2) 0.0367(6) Uani 1 1 d . .
H10A H -0.0095 0.3269 -0.1764 0.044 Uiso 1 1 calc R U
C11 C 0.0737(3) 0.1966(3) -0.1500(3) 0.0530(9) Uani 1 1 d . .
H11A H 0.0257 0.1269 -0.2146 0.064 Uiso 1 1 calc R U
C12 C 0.1645(3) 0.1785(3) -0.0787(3) 0.0447(8) Uani 1 1 d . .
H12A H 0.1789 0.0966 -0.0946 0.054 Uiso 1 1 calc R U
C13 C 0.2800(2) 0.2045(2) 0.2089(2) 0.0231(5) Uani 1 1 d . .
C14 C 0.1634(3) 0.2163(3) 0.2235(3) 0.0417(7) Uani 1 1 d . .
H14A H 0.1175 0.2521 0.1815 0.050 Uiso 1 1 calc R U
C15 C 0.1146(3) 0.1753(4) 0.2998(3) 0.0532(9) Uani 1 1 d . .
H15A H 0.0347 0.1830 0.3099 0.064 Uiso 1 1 calc R U
C16 C 0.1802(3) 0.1234(3) 0.3614(3) 0.0408(7) Uani 1 1 d . .
H16A H 0.1456 0.0957 0.4137 0.049 Uiso 1 1 calc R U
C17 C 0.2968(3) 0.1118(3) 0.3470(2) 0.0367(6) Uani 1 1 d . .
H17A H 0.3424 0.0763 0.3895 0.044 Uiso 1 1 calc R U
C18 C 0.3464(2) 0.1518(3) 0.2709(2) 0.0322(6) Uani 1 1 d . .
H18A H 0.4261 0.1433 0.2606 0.039 Uiso 1 1 calc R U
C19 C 0.4232(2) 0.1397(2) 0.0283(2) 0.0322(6) Uani 1 1 d . .
H19A H 0.4854 0.1266 0.0804 0.048 Uiso 1 1 calc R U
H19B H 0.3649 0.0611 -0.0155 0.048 Uiso 1 1 calc R U
H19C H 0.4604 0.1672 -0.0254 0.048 Uiso 1 1 calc R U
C20 C 0.9122(2) 0.3557(2) 0.5713(2) 0.0234(5) Uani 1 1 d . .
C21 C 0.9384(2) 0.2379(2) 0.5432(2) 0.0238(5) Uani 1 1 d . .
C22 C 0.8528(2) 0.1314(2) 0.4773(2) 0.0245(5) Uani 1 1 d . .
C23 C 0.7369(2) 0.1374(2) 0.4385(2) 0.0235(5) Uani 1 1 d . .
C24 C 0.7104(2) 0.2553(2) 0.4662(2) 0.0256(5) Uani 1 1 d . .
C25 C 0.7961(2) 0.3619(2) 0.5304(2) 0.0258(5) Uani 1 1 d . .

loop_
_atom_site_aniso_label
_atom_site_aniso_U_11
_atom_site_aniso_U_22
_atom_site_aniso_U_33
_atom_site_aniso_U_23
_atom_site_aniso_U_13
_atom_site_aniso_U_12
I1 0.02194(8) 0.02464(8) 0.02665(8) 0.00864(6) 0.00563(6) -0.00089(6)
I2 0.04146(10) 0.03300(9) 0.02695(9) 0.01294(7) 0.00171(7) -0.00578(7)
I3 0.04307(11) 0.02908(9) 0.02768(9) 0.01179(7) -0.00742(7) -0.00809(7)
I4 0.02799(9) 0.02479(8) 0.02760(9) 0.01052(7) 0.00004(6) -0.00102(6)
I5 0.02942(9) 0.02535(8) 0.02880(9) 0.01056(7) 0.00048(7) -0.00194(6)
P1 0.0183(3) 0.0201(3) 0.0239(3) 0.0056(2) 0.0042(2) 0.0036(2)
F1 0.0230(7) 0.0339(8) 0.0426(9) 0.0139(7) -0.0008(6) 0.0090(6)
F2 0.0361(8) 0.0228(7) 0.0454(9) 0.0129(7) 0.0029(7) 0.0110(6)
F3 0.0243(8) 0.0346(8) 0.0556(10) 0.0140(8) -0.0050(7) 0.0085(7)
F4 0.0348(9) 0.0232(8) 0.0586(11) 0.0126(7) 0.0012(8) 0.0107(6)
C1 0.0187(11) 0.0208(11) 0.0304(13) 0.0059(10) 0.0023(9) 0.0044(9)
C2 0.0369(15) 0.0299(13) 0.0298(13) 0.0100(11) 0.0045(11) 0.0017(11)
C3 0.0449(17) 0.0338(15) 0.0312(14) 0.0049(12) -0.0085(12) -0.0004(13)
C4 0.0265(14) 0.0292(14) 0.0549(19) 0.0071(13) -0.0061(13) -0.0026(11)
C5 0.0314(15) 0.0371(16) 0.059(2) 0.0126(15) 0.0161(14) -0.0024(12)
C6 0.0315(14) 0.0331(14) 0.0370(15) 0.0058(12) 0.0118(12) 0.0002(11)
C7 0.0213(12) 0.0266(12) 0.0228(11) 0.0099(10) 0.0048(9) 0.0034(9)
C8 0.0252(13) 0.0253(13) 0.0390(15) 0.0091(11) 0.0036(11) 0.0043(10)
C9 0.0280(14) 0.0332(14) 0.0531(17) 0.0229(13) 0.0069(12) 0.0077(11)
C10 0.0295(14) 0.0483(17) 0.0387(15) 0.0258(14) 0.0031(12) 0.0073(12)
C11 0.056(2) 0.0417(17) 0.0409(17) 0.0068(14) -0.0216(15) 0.0027(15)
C12 0.0504(18) 0.0285(14) 0.0414(17) 0.0064(12) -0.0131(14) 0.0068(13)
C13 0.0219(12) 0.0200(11) 0.0251(12) 0.0076(9) 0.0030(9) 0.0026(9)
C14 0.0339(15) 0.0609(19) 0.0555(18) 0.0418(17) 0.0200(14) 0.0260(14)
C15 0.0400(17) 0.081(2) 0.073(2) 0.057(2) 0.0310(17) 0.0298(17)
C16 0.0521(18) 0.0422(16) 0.0388(16) 0.0250(14) 0.0174(14) 0.0111(14)
C17 0.0489(17) 0.0326(14) 0.0315(14) 0.0158(12) 0.0032(12) 0.0135(13)
C18 0.0268(13) 0.0344(14) 0.0346(14) 0.0137(12) 0.0010(11) 0.0087(11)
C19 0.0243(13) 0.0268(13) 0.0371(14) 0.0034(11) 0.0064(11) 0.0070(10)
C20 0.0242(12) 0.0232(11) 0.0235(11) 0.0112(10) 0.0042(9) 0.0022(9)
C21 0.0206(11) 0.0294(12) 0.0241(12) 0.0135(10) 0.0034(9) 0.0060(9)
C22 0.0297(13) 0.0214(11) 0.0258(12) 0.0115(10) 0.0076(10) 0.0084(10)
C23 0.0250(12) 0.0237(11) 0.0199(11) 0.0088(9) 0.0027(9) 0.0001(9)
C24 0.0199(11) 0.0289(12) 0.0286(12) 0.0129(10) 0.0014(9) 0.0060(10)
C25 0.0258(12) 0.0209(11) 0.0319(13) 0.0115(10) 0.0046(10) 0.0070(10)

loop_
_atom_type_symbol
_atom_type_description
_atom_type_scat_dispersion_real
_atom_type_scat_dispersion_imag
_atom_type_scat_source
C C 0.0033 0.0016 'International Tables Vol C Tables 4.2.6.8 and 6.1.1.4'
H H 0.0000 0.0000 'International Tables Vol C Tables 4.2.6.8 and 6.1.1.4'
F F 0.0171 0.0103 'International Tables Vol C Tables 4.2.6.8 and 6.1.1.4'
P P 0.1023 0.0942 'International Tables Vol C Tables 4.2.6.8 and 6.1.1.4'
I I -0.4742 1.8119 'International Tables Vol C Tables 4.2.6.8 and 6.1.1.4'

loop_
_geom_angle_atom_site_label_1
_geom_angle_atom_site_label_2
_geom_angle_atom_site_label_3
_geom_angle
_geom_angle_site_symmetry_1
_geom_angle_site_symmetry_3
I2 I1 I3 175.499(8) . .
I2 I1 I5 50.262(7) . 1_666
I3 I1 I5 127.589(8) . 1_666
I2 I1 I4 132.879(9) . .
I3 I1 I4 47.168(8) . .
I5 I1 I4 158.527(5) 1_666 .
I1 I2 C24 160.88(4) . 2_767
I1 I2 I5 92.418(8) . 1_666
C24 I2 I5 97.63(4) 2_767 1_666
I1 I2 I5 133.893(9) . 2_767
C24 I2 I5 40.88(4) 2_767 2_767
I5 I2 I5 65.196(7) 1_666 2_767
I1 I2 I4 113.396(8) . 2_767
C24 I2 I4 55.36(4) 2_767 2_767
I5 I2 I4 152.983(7) 1_666 2_767
I5 I2 I4 90.022(8) 2_767 2_767
I1 I3 I4 94.547(9) . .
I1 I3 C24 151.74(4) . 2_766
I4 I3 C24 80.41(4) . 2_766
I1 I3 C23 165.87(4) . 2_766
I4 I3 C23 94.25(4) . 2_766
C24 I3 C23 21.85(5) 2_766 2_766
I1 I3 I5 140.158(7) . 2_766
I4 I3 I5 122.230(9) . 2_766
C24 I3 I5 43.34(4) 2_766 2_766
C23 I3 I5 28.37(4) 2_766 2_766
C20 I4 C25 23.05(8) . .
C20 I4 C21 22.58(8) . .
C25 I4 C21 45.63(6) . .
C20 I4 F4 47.82(7) . .
C25 I4 F4 24.77(5) . .
C21 I4 F4 70.40(5) . .
C20 I4 F1 47.14(7) . .
C25 I4 F1 70.19(5) . .
C21 I4 F1 24.56(5) . .
F4 I4 F1 94.96(4) . .
C20 I4 I3 171.90(6) . .
C25 I4 I3 149.34(4) . .
C21 I4 I3 164.61(4) . .
F4 I4 I3 124.65(3) . .
F1 I4 I3 140.26(3) . .
C20 I4 I4 69.33(6) . 2_766
C25 I4 I4 63.32(5) . 2_766
C21 I4 I4 78.46(4) . 2_766
F4 I4 I4 61.63(3) . 2_766
F1 I4 I4 90.02(3) . 2_766
I3 I4 I4 105.046(8) . 2_766
C20 I4 I1 147.29(6) . .
C25 I4 I1 146.39(5) . .
C21 I4 I1 135.82(4) . .
F4 I4 I1 132.66(3) . .
F1 I4 I1 117.27(3) . .
I3 I4 I1 38.286(5) . .
I4 I4 I1 143.270(8) 2_766 .
C23 I5 C24 23.10(8) . .
C23 I5 C22 22.55(8) . .
C24 I5 C22 45.60(6) . .
C23 I5 F3 47.84(7) . .
C24 I5 F3 24.77(5) . .
C22 I5 F3 70.37(5) . .
C23 I5 F2 47.21(7) . .
C24 I5 F2 70.29(5) . .
C22 I5 F2 24.70(5) . .
F3 I5 F2 95.05(4) . .
C23 I5 I2 163.90(7) . 1_444
C24 I5 I2 142.96(5) . 1_444
C22 I5 I2 164.73(4) . 1_444
F3 I5 I2 119.23(3) . 1_444
F2 I5 I2 143.80(3) . 1_444
C23 I5 I3 56.62(6) . 2_766
C24 I5 I3 55.40(5) . 2_766
C22 I5 I3 65.18(4) . 2_766
F3 I5 I3 59.36(3) . 2_766
F2 I5 I3 76.60(3) . 2_766
I2 I5 I3 129.410(8) 1_444 2_766
C23 I5 I5 98.44(7) . 2_656
C24 I5 I5 89.92(5) . 2_656
C22 I5 I5 103.67(5) . 2_656
F3 I5 I5 82.40(3) . 2_656
F2 I5 I5 108.93(3) . 2_656
I2 I5 I5 67.947(7) 1_444 2_656
I3 I5 I5 141.766(8) 2_766 2_656
C7 P1 C19 109.27(12) . .
C7 P1 C13 109.72(11) . .
C19 P1 C13 108.77(12) . .
C7 P1 C1 110.27(11) . .
C19 P1 C1 108.47(12) . .
C13 P1 C1 110.30(12) . .
C21 F1 I4 70.91(12) . .
C22 F2 I5 70.87(12) . .
C24 F3 I5 71.08(12) . .
C25 F4 I4 71.36(12) . .
C6 C1 C2 119.6(2) . .
C6 C1 P1 119.2(2) . .
C2 C1 P1 121.2(2) . .
C3 C2 C1 120.0(3) . .
C3 C2 H2A 120.0 . .
C1 C2 H2A 120.0 . .
C4 C3 C2 120.2(3) . .
C4 C3 H3A 119.9 . .
C2 C3 H3A 119.9 . .
C3 C4 C5 120.3(3) . .
C3 C4 H4A 119.8 . .
C5 C4 H4A 119.8 . .
C4 C5 C6 120.1(3) . .
C4 C5 H5A 120.0 . .
C6 C5 H5A 120.0 . .
C5 C6 C1 119.8(3) . .
C5 C6 H6A 120.1 . .
C1 C6 H6A 120.1 . .
C8 C7 C12 119.4(2) . .
C8 C7 P1 120.46(19) . .
C12 C7 P1 120.1(2) . .
C7 C8 C9 119.8(2) . .
C7 C8 H8A 120.1 . .
C9 C8 H8A 120.1 . .
C10 C9 C8 120.5(3) . .
C10 C9 H9A 119.8 . .
C8 C9 H9A 119.8 . .
C9 C10 C11 120.1(3) . .
C9 C10 H10A 119.9 . .
C11 C10 H10A 119.9 . .
C10 C11 C12 120.2(3) . .
C10 C11 H11A 119.9 . .
C12 C11 H11A 119.9 . .
C11 C12 C7 120.0(3) . .
C11 C12 H12A 120.0 . .
C7 C12 H12A 120.0 . .
C14 C13 C18 119.9(2) . .
C14 C13 P1 121.12(19) . .
C18 C13 P1 119.01(19) . .
C15 C14 C13 119.3(3) . .
C15 C14 H14A 120.4 . .
C13 C14 H14A 120.4 . .
C16 C15 C14 121.0(3) . .
C16 C15 H15A 119.5 . .
C14 C15 H15A 119.5 . .
C15 C16 C17 119.8(3) . .
C15 C16 H16A 120.1 . .
C17 C16 H16A 120.1 . .
C18 C17 C16 119.9(3) . .
C18 C17 H17A 120.1 . .
C16 C17 H17A 120.1 . .
C17 C18 C13 120.2(2) . .
C17 C18 H18A 119.9 . .
C13 C18 H18A 119.9 . .
P1 C19 H19A 109.5 . .
P1 C19 H19B 109.5 . .
H19A C19 H19B 109.5 . .
P1 C19 H19C 109.5 . .
H19A C19 H19C 109.5 . .
H19B C19 H19C 109.5 . .
C21 C20 C25 117.1(2) . .
C21 C20 I4 122.04(17) . .
C25 C20 I4 120.88(17) . .
F1 C21 C22 118.8(2) . .
F1 C21 C20 119.9(2) . .
C22 C21 C20 121.3(2) . .
F1 C21 I4 84.53(13) . .
C22 C21 I4 156.70(17) . .
C20 C21 I4 35.38(12) . .
F2 C22 C23 119.8(2) . .
F2 C22 C21 118.6(2) . .
C23 C22 C21 121.6(2) . .
F2 C22 I5 84.43(13) . .
C23 C22 I5 35.49(12) . .
C21 C22 I5 156.64(17) . .
C22 C23 C24 117.2(2) . .
C22 C23 I5 121.96(18) . .
C24 C23 I5 120.68(18) . .
C22 C23 I3 100.77(15) . 2_766
C24 C23 I3 78.11(14) . 2_766
I5 C23 I3 95.01(8) . 2_766
F3 C24 C25 118.3(2) . .
F3 C24 C23 120.3(2) . .
C25 C24 C23 121.4(2) . .
F3 C24 I5 84.14(13) . .
C25 C24 I5 157.30(17) . .
C23 C24 I5 36.22(12) . .
F3 C24 I2 99.99(14) . 2_767
C25 C24 I2 84.80(15) . 2_767
C23 C24 I2 84.79(14) . 2_767
I5 C24 I2 88.15(6) . 2_767
F3 C24 I3 90.10(14) . 2_766
C25 C24 I3 100.73(16) . 2_766
C23 C24 I3 80.04(14) . 2_766
I5 C24 I3 81.26(6) . 2_766
I2 C24 I3 164.58(8) 2_767 2_766
F4 C25 C24 118.7(2) . .
F4 C25 C20 119.9(2) . .
C24 C25 C20 121.4(2) . .
F4 C25 I4 83.87(13) . .
C24 C25 I4 157.43(17) . .
C20 C25 I4 36.07(12) . .

loop_
_geom_bond_atom_site_label_1
_geom_bond_atom_site_label_2
_geom_bond_distance
_geom_bond_site_symmetry_2
I1 I2 2.8760(3) .
I1 I3 2.9479(4) .
I1 I5 4.7394(5) 1_666
I1 I4 4.7428(5) .
I2 C24 3.601(3) 2_767
I2 I5 3.6478(4) 1_666
I2 I5 4.6336(5) 2_767
I2 I4 5.2190(5) 2_767
I3 I4 3.4891(4) .
I3 C24 3.639(3) 2_766
I3 C23 3.663(2) 2_766
I3 I5 4.3697(4) 2_766
I4 C20 2.084(2) .
I4 C25 3.038(2) .
I4 C21 3.051(2) .
I4 F4 3.1881(16) .
I4 F1 3.2141(15) .
I4 I4 4.2057(5) 2_766
I5 C23 2.084(2) .
I5 C24 3.034(3) .
I5 C22 3.046(3) .
I5 F3 3.1905(16) .
I5 F2 3.2090(16) .
I5 I2 3.6477(4) 1_444
I5 I3 4.3697(4) 2_766
I5 I5 4.5382(5) 2_656
P1 C7 1.787(2) .
P1 C19 1.790(2) .
P1 C13 1.790(2) .
P1 C1 1.794(2) .
F1 C21 1.342(3) .
F2 C22 1.347(3) .
F3 C24 1.344(3) .
F4 C25 1.344(3) .
C1 C6 1.390(4) .
C1 C2 1.391(4) .
C2 C3 1.384(4) .
C2 H2A 0.9500 .
C3 C4 1.374(5) .
C3 H3A 0.9500 .
C4 C5 1.380(5) .
C4 H4A 0.9500 .
C5 C6 1.388(4) .
C5 H5A 0.9500 .
C6 H6A 0.9500 .
C7 C8 1.383(3) .
C7 C12 1.392(4) .
C8 C9 1.392(4) .
C8 H8A 0.9500 .
C9 C10 1.367(4) .
C9 H9A 0.9500 .
C10 C11 1.375(4) .
C10 H10A 0.9500 .
C11 C12 1.386(4) .
C11 H11A 0.9500 .
C12 H12A 0.9500 .
C13 C14 1.387(4) .
C13 C18 1.394(3) .
C14 C15 1.381(4) .
C14 H14A 0.9500 .
C15 C16 1.378(4) .
C15 H15A 0.9500 .
C16 C17 1.386(4) .
C16 H16A 0.9500 .
C17 C18 1.376(4) .
C17 H17A 0.9500 .
C18 H18A 0.9500 .
C19 H19A 0.9800 .
C19 H19B 0.9800 .
C19 H19C 0.9800 .
C20 C21 1.382(3) .
C20 C25 1.386(3) .
C21 C22 1.378(3) .
C22 C23 1.377(3) .
C23 C24 1.384(3) .
C23 I3 3.663(2) 2_766
C24 C25 1.375(3) .
C24 I2 3.601(3) 2_767
C24 I3 3.639(3) 2_766
